data_7129440
loop_
_publ_author_name
'Gr\"odler, Dennis'
'Weidemann, Martin L.'
'Lichtenberg, Andreas'
'Greven, Tobias'
'Nickstadt, Robin'
'Haydo, Malek'
'Wickleder, Mathias'
'Klein, Axel'
'Johrendt, Dirk'
'Mathur, Sanjay'
'Zegke, Markus'
'Raauf, Aida'

_publ_section_title
;
 Heterobimetallic uranyl(vi) alkoxides of lanthanoids: formation through
 simple ligand exchange
;
_journal_name_full 'Chemical Communications'
_journal_paper_doi 10.1039/D1CC05444A
_journal_year 2022
_chemical_formula_moiety 'C60 H132 Gd4 O22 U2, 2(C6 H6)'
_chemical_formula_sum 'C72 H144 Gd4 O22 U2'
_chemical_formula_weight 2466.92
_space_group_crystal_system monoclinic
_space_group_IT_number 14
_space_group_name_Hall '-P 2yn'
_space_group_name_H-M_alt 'P 1 21/n 1'
_atom_sites_solution_hydrogens geom
_atom_sites_solution_primary direct
_audit_creation_date 2021-09-15
_audit_creation_method
;
Olex2 1.2
(compiled 2017.08.10 svn.r3458 for OlexSys, GUI svn.r5381)
;
_audit_update_record
;
2021-11-17 deposited with the CCDC.	2021-12-14 downloaded from the CCDC.
;
_cell_angle_alpha 90
_cell_angle_beta 99.701(3)
_cell_angle_gamma 90
_cell_formula_units_Z 4
_cell_length_a 16.4891(13)
_cell_length_b 17.6043(14)
_cell_length_c 32.610(3)
_cell_measurement_reflns_used 9577
_cell_measurement_temperature 100(2)
_cell_measurement_theta_max 30.556
_cell_measurement_theta_min 2.225
_cell_volume 9330.6(14)
_computing_cell_refinement 'SAINT V8.40A (?, 2016)'
_computing_data_reduction 'SAINT V8.40A (?, 2016)'
_computing_molecular_graphics 'Olex2 (Dolomanov et al., 2009)'
_computing_publication_material 'Olex2 (Dolomanov et al., 2009)'
_computing_structure_refinement 'ShelXL (Sheldrick, 2015)'
_computing_structure_solution 'ShelXS (Sheldrick, 2008)'
_diffrn_ambient_temperature 100.0
_diffrn_measured_fraction_theta_full 0.999
_diffrn_measured_fraction_theta_max 0.998
_diffrn_measurement_device_type 'Bruker APEX-II CCD'
_diffrn_measurement_method '\f and \w scans'
_diffrn_radiation_type MoK\a
_diffrn_radiation_wavelength 0.71073
_diffrn_reflns_av_R_equivalents 0.0509
_diffrn_reflns_av_unetI/netI 0.0435
_diffrn_reflns_Laue_measured_fraction_full 0.999
_diffrn_reflns_Laue_measured_fraction_max 0.998
_diffrn_reflns_limit_h_max 20
_diffrn_reflns_limit_h_min -18
_diffrn_reflns_limit_k_max 14
_diffrn_reflns_limit_k_min -22
_diffrn_reflns_limit_l_max 40
_diffrn_reflns_limit_l_min -40
_diffrn_reflns_number 103999
_diffrn_reflns_point_group_measured_fraction_full 0.999
_diffrn_reflns_point_group_measured_fraction_max 0.998
_diffrn_reflns_theta_full 25.242
_diffrn_reflns_theta_max 26.386
_diffrn_reflns_theta_min 1.995
_diffrn_standards_number 0
_exptl_absorpt_coefficient_mu 6.320
_exptl_absorpt_correction_T_max 0.7461
_exptl_absorpt_correction_T_min 0.5784
_exptl_absorpt_correction_type multi-scan
_exptl_absorpt_process_details
'SADABS-2016/2 (Bruker,2016/2) was used for absorption correction. wR2(int) was 0.1166 before and 0.0493 after correction. The Ratio of minimum to maximum transmission is 0.7752. The \l/2 correction factor is Not present.'
_exptl_crystal_colour orange
_exptl_crystal_density_diffrn 1.756
_exptl_crystal_description block
_exptl_crystal_F_000 4768
_exptl_crystal_size_max 0.1
_exptl_crystal_size_mid 0.1
_exptl_crystal_size_min 0.1
_refine_diff_density_max 8.428
_refine_diff_density_min -5.743
_refine_diff_density_rms 0.318
_refine_ls_extinction_method none
_refine_ls_goodness_of_fit_ref 1.367
_refine_ls_hydrogen_treatment constr
_refine_ls_matrix_type full
_refine_ls_number_parameters 903
_refine_ls_number_reflns 19090
_refine_ls_number_restraints 910
_refine_ls_restrained_S_all 1.337
_refine_ls_R_factor_all 0.1036
_refine_ls_R_factor_gt 0.0911
_refine_ls_shift/su_max 0.002
_refine_ls_shift/su_mean 0.000
_refine_ls_structure_factor_coef Fsqd
_refine_ls_weighting_details 'w=1/[\s^2^(Fo^2^)+623.0834P] where P=(Fo^2^+2Fc^2^)/3'
_refine_ls_weighting_scheme calc
_refine_ls_wR_factor_gt 0.2064
_refine_ls_wR_factor_ref 0.2110
_reflns_Friedel_coverage 0.000
_reflns_number_gt 16194
_reflns_number_total 19090
_reflns_threshold_expression 'I > 2\s(I)'
_cod_data_source_file d1cc05444a2.cif
_cod_data_source_block dg043_ugd_fa_sq
_cod_original_cell_volume 9330.6(13)
_cod_database_code 7129440
_shelx_shelxl_version_number 2018/3
_shelx_space_group_comment
;
The symmetry employed for this shelxl refinement is uniquely defined
by the following loop, which should always be used as a source of
symmetry information in preference to the above space-group names.
They are only intended as comments.
;
_shelx_estimated_absorpt_t_max 0.571
_shelx_estimated_absorpt_t_min 0.571
_olex2_refinement_description
;
1. Fixed Uiso
 At 1.2 times of:
  All C(H) groups
 At 1.5 times of:
  All C(H,H,H) groups
2. Uiso/Uaniso restraints and constraints
Uanis(C66) \\sim Ueq: with sigma of 0.001 and sigma for terminal atoms of 0.002
Uanis(C33) \\sim Ueq, Uanis(C37) \\sim Ueq: with sigma of 0.01 and sigma for
terminal atoms of 0.02
Uanis(C19) = Uanis(C25)
Uanis(C15) = Uanis(C9)
Uanis(Gd4) = Uanis(C49) = Uanis(C29)
Uanis(C37) = Uanis(C33)
Uanis(C72) = Uanis(C67)
Uanis(C71) = Uanis(C70)
3. Rigid body (RIGU) restrains
 All non-hydrogen atoms
 with sigma for 1-2 distances of 0.004 and sigma for 1-3 distances of 0.004
4.a Aromatic/amide H refined with riding coordinates:
 C61(H61), C62(H62), C63(H63), C64(H64), C65(H65), C66(H66), C67(H67),
 C68(H68), C69(H69), C70(H70), C71(H71), C72(H72)
4.b Idealised Me refined as rotating group:
 C2(H2A,H2B,H2C), C3(H3A,H3B,H3C), C4(H4A,H4B,H4C), C6(H6A,H6B,H6C), C7(H7A,
 H7B,H7C), C8(H8A,H8B,H8C), C10(H10A,H10B,H10C), C11(H11A,H11B,H11C), C12(H12A,
 H12B,H12C), C14(H14A,H14B,H14C), C16(H16A,H16B,H16C), C17(H17A,H17B,H17C),
 C18(H18A,H18B,H18C), C20(H20A,H20B,H20C), C21(H21A,H21B,H21C), C22(H22A,H22B,
 H22C), C24(H24A,H24B,H24C), C26(H26A,H26B,H26C), C27(H27A,H27B,H27C), C28(H28A,
 H28B,H28C), C30(H30A,H30B,H30C), C31(H31A,H31B,H31C), C32(H32A,H32B,H32C),
 C34(H34A,H34B,H34C), C35(H35A,H35B,H35C), C36(H36A,H36B,H36C), C38(H38A,H38B,
 H38C), C39(H39A,H39B,H39C), C40(H40A,H40B,H40C), C42(H42A,H42B,H42C), C43(H43A,
 H43B,H43C), C44(H44A,H44B,H44C), C46(H46A,H46B,H46C), C47(H47A,H47B,H47C),
 C48(H48A,H48B,H48C), C50(H50A,H50B,H50C), C51(H51A,H51B,H51C), C52(H52A,H52B,
 H52C), C54(H54A,H54B,H54C), C55(H55A,H55B,H55C), C56(H56A,H56B,H56C), C58(H58A,
 H58B,H58C), C59(H59A,H59B,H59C), C60(H60A,H60B,H60C)
;
_olex2_submission_special_instructions 'No special instructions were received'

loop_
_space_group_symop_operation_xyz
'x, y, z'
'-x+1/2, y+1/2, -z+1/2'
'-x, -y, -z'
'x-1/2, -y-1/2, z-1/2'

loop_
_atom_site_label
_atom_site_type_symbol
_atom_site_fract_x
_atom_site_fract_y
_atom_site_fract_z
_atom_site_U_iso_or_equiv
_atom_site_adp_type
_atom_site_occupancy
_atom_site_site_symmetry_order
_atom_site_calc_flag
_atom_site_refinement_flags_posn
_atom_site_refinement_flags_adp
_atom_site_refinement_flags_occupancy
_atom_site_disorder_assembly
_atom_site_disorder_group
U1 U -0.13306(4) 0.74727(4) 0.30085(2) 0.01708(15) Uani 1 1 d . U . . .
U2 U 0.38906(4) 0.74954(3) 0.44369(2) 0.01499(15) Uani 1 1 d . U . . .
Gd1 Gd 0.05205(5) 0.76798(5) 0.26740(3) 0.01601(18) Uani 1 1 d . U . . .
Gd2 Gd 0.00710(5) 0.59988(5) 0.32311(3) 0.01663(18) Uani 1 1 d . U . . .
Gd3 Gd 0.25005(5) 0.89921(5) 0.42471(3) 0.01758(19) Uani 1 1 d . U . . .
Gd4 Gd 0.20567(5) 0.73012(5) 0.47994(3) 0.01712(18) Uani 1 1 d . U . . .
O1 O -0.2307(8) 0.7429(7) 0.2691(4) 0.024(3) Uani 1 1 d . U . . .
O2 O -0.0243(7) 0.7440(7) 0.3281(4) 0.017(2) Uani 1 1 d . U . . .
O3 O -0.0559(7) 0.6698(7) 0.2595(4) 0.017(2) Uani 1 1 d . U . . .
O4 O 0.0908(8) 0.7752(8) 0.2104(4) 0.029(3) Uani 1 1 d . U . . .
O5 O -0.0743(8) 0.8299(8) 0.2610(4) 0.024(2) Uani 1 1 d . U . . .
O6 O 0.1238(8) 0.8619(7) 0.3038(4) 0.026(3) Uani 1 1 d . U . . .
O7 O 0.0188(8) 0.4881(7) 0.3041(4) 0.025(3) Uani 1 1 d . U . . .
O8 O -0.1297(7) 0.6289(7) 0.3307(4) 0.021(2) Uani 1 1 d . U . . .
O9 O 0.0428(8) 0.5869(8) 0.3931(4) 0.027(3) Uani 1 1 d . U . . .
O10 O -0.1772(8) 0.8110(7) 0.3464(4) 0.021(2) Uani 1 1 d . U . . .
O11 O 0.4907(8) 0.7522(7) 0.4750(4) 0.026(3) Uani 1 1 d . U . . .
O12 O 0.2783(7) 0.7531(6) 0.4181(4) 0.017(2) Uani 1 1 d . U . . .
O13 O 0.3169(7) 0.8291(6) 0.4869(4) 0.016(2) Uani 1 1 d . U . . .
O14 O 0.4293(8) 0.6831(8) 0.3975(4) 0.029(3) Uani 1 1 d . U . . .
O15 O 0.3849(7) 0.8677(7) 0.4139(4) 0.021(2) Uani 1 1 d . U . . .
O16 O 0.2102(8) 0.9139(8) 0.3553(4) 0.026(3) Uani 1 1 d . U . . .
O17 O 0.2432(8) 1.0089(7) 0.4451(4) 0.024(3) Uani 1 1 d . U . . .
O18 O 0.1651(8) 0.7277(8) 0.5367(4) 0.028(3) Uani 1 1 d . U . . .
O19 O 0.3331(7) 0.6639(7) 0.4854(4) 0.021(2) Uani 1 1 d . U . . .
O20 O 0.1329(8) 0.6362(7) 0.4441(4) 0.026(3) Uani 1 1 d . U . . .
O21 O 0.1122(7) 0.6653(7) 0.3016(4) 0.018(2) Uani 1 1 d . U . . .
O22 O 0.1458(7) 0.8350(7) 0.4465(4) 0.021(2) Uani 1 1 d . U . . .
C1 C -0.0872(11) 0.6273(11) 0.2210(6) 0.024(3) Uani 1 1 d . U . . .
C2 C -0.0143(12) 0.5877(12) 0.2073(6) 0.029(4) Uani 1 1 d . U . . .
H2A H 0.028206 0.625260 0.204347 0.043 Uiso 1 1 calc GR . . . .
H2B H -0.032320 0.562411 0.180557 0.043 Uiso 1 1 calc GR . . . .
H2C H 0.008276 0.549872 0.228211 0.043 Uiso 1 1 calc GR . . . .
C3 C -0.1512(12) 0.5693(12) 0.2297(6) 0.028(4) Uani 1 1 d . U . . .
H3A H -0.124550 0.530727 0.249115 0.043 Uiso 1 1 calc GR . . . .
H3B H -0.176240 0.544917 0.203651 0.043 Uiso 1 1 calc GR . . . .
H3C H -0.193981 0.595150 0.242074 0.043 Uiso 1 1 calc GR . . . .
C4 C -0.1250(13) 0.6838(13) 0.1887(6) 0.033(4) Uani 1 1 d . U . . .
H4A H -0.169292 0.711369 0.198917 0.049 Uiso 1 1 calc GR . . . .
H4B H -0.147516 0.657030 0.162956 0.049 Uiso 1 1 calc GR . . . .
H4C H -0.082876 0.719922 0.183217 0.049 Uiso 1 1 calc GR . . . .
C5 C 0.1265(12) 0.7878(11) 0.1734(6) 0.025(4) Uani 1 1 d . U . . .
C6 C 0.1363(17) 0.8756(13) 0.1691(8) 0.048(6) Uani 1 1 d . U . . .
H6A H 0.082124 0.899841 0.165881 0.071 Uiso 1 1 calc GR . . . .
H6B H 0.161713 0.886583 0.144671 0.071 Uiso 1 1 calc GR . . . .
H6C H 0.171355 0.895462 0.194096 0.071 Uiso 1 1 calc GR . . . .
C7 C 0.0677(16) 0.7585(16) 0.1355(7) 0.051(6) Uani 1 1 d . U . . .
H7A H 0.067934 0.702858 0.135620 0.076 Uiso 1 1 calc GR . . . .
H7B H 0.085479 0.777009 0.110106 0.076 Uiso 1 1 calc GR . . . .
H7C H 0.011959 0.776913 0.136486 0.076 Uiso 1 1 calc GR . . . .
C8 C 0.2077(15) 0.7490(14) 0.1774(8) 0.044(5) Uani 1 1 d . U . . .
H8A H 0.246663 0.773131 0.199597 0.066 Uiso 1 1 calc GR . . . .
H8B H 0.228523 0.753107 0.151043 0.066 Uiso 1 1 calc GR . . . .
H8C H 0.201378 0.695331 0.184121 0.066 Uiso 1 1 calc GR . . . .
C9 C -0.1017(11) 0.9007(10) 0.2377(6) 0.023(2) Uani 1 1 d . U . . .
C10 C -0.1294(16) 0.8827(13) 0.1928(6) 0.042(5) Uani 1 1 d . U . . .
H10A H -0.084808 0.857411 0.181712 0.063 Uiso 1 1 calc GR . . . .
H10B H -0.144235 0.929880 0.177347 0.063 Uiso 1 1 calc GR . . . .
H10C H -0.177441 0.849146 0.189843 0.063 Uiso 1 1 calc GR . . . .
C11 C -0.0290(13) 0.9562(12) 0.2443(7) 0.037(5) Uani 1 1 d . U . . .
H11A H -0.009791 0.963200 0.274150 0.056 Uiso 1 1 calc GR . . . .
H11B H -0.046614 1.005277 0.231572 0.056 Uiso 1 1 calc GR . . . .
H11C H 0.015822 0.935746 0.231324 0.056 Uiso 1 1 calc GR . . . .
C12 C -0.1739(14) 0.9341(13) 0.2566(8) 0.041(5) Uani 1 1 d . U . . .
H12A H -0.219709 0.897878 0.252910 0.062 Uiso 1 1 calc GR . . . .
H12B H -0.192016 0.981851 0.242509 0.062 Uiso 1 1 calc GR . . . .
H12C H -0.155809 0.943703 0.286320 0.062 Uiso 1 1 calc GR . . . .
C13 C 0.1774(10) 0.9105(10) 0.3172(6) 0.018(3) Uani 1 1 d . U . . .
C14 C 0.2031(14) 0.9685(12) 0.2882(7) 0.035(5) Uani 1 1 d . U . . .
H14A H 0.154257 0.994169 0.273152 0.053 Uiso 1 1 calc GR . . . .
H14B H 0.232498 0.943290 0.268277 0.053 Uiso 1 1 calc GR . . . .
H14C H 0.239363 1.005955 0.304249 0.053 Uiso 1 1 calc GR . . . .
C15 C 0.0259(11) 0.4073(10) 0.2953(6) 0.023(2) Uani 1 1 d . U . . .
C16 C 0.027(2) 0.3618(18) 0.3344(9) 0.067(8) Uani 1 1 d . U . . .
H16A H 0.082817 0.343850 0.344583 0.100 Uiso 1 1 calc GR . . . .
H16B H -0.010160 0.318114 0.328425 0.100 Uiso 1 1 calc GR . . . .
H16C H 0.008277 0.393745 0.355626 0.100 Uiso 1 1 calc GR . . . .
C17 C -0.0438(14) 0.3864(13) 0.2604(8) 0.044(5) Uani 1 1 d . U . . .
H17A H -0.096459 0.390387 0.270367 0.065 Uiso 1 1 calc GR . . . .
H17B H -0.036164 0.334208 0.251308 0.065 Uiso 1 1 calc GR . . . .
H17C H -0.043728 0.421184 0.236896 0.065 Uiso 1 1 calc GR . . . .
C18 C 0.1095(14) 0.3979(14) 0.2794(8) 0.047(6) Uani 1 1 d . U . . .
H18A H 0.111375 0.432951 0.256212 0.071 Uiso 1 1 calc GR . . . .
H18B H 0.114658 0.345554 0.269895 0.071 Uiso 1 1 calc GR . . . .
H18C H 0.154957 0.409223 0.302026 0.071 Uiso 1 1 calc GR . . . .
C19 C -0.1850(11) 0.5875(11) 0.3521(6) 0.024(2) Uani 1 1 d . U . . .
C20 C -0.1681(12) 0.5010(11) 0.3450(7) 0.032(4) Uani 1 1 d . U . . .
H20A H -0.175257 0.490542 0.315064 0.049 Uiso 1 1 calc GR . . . .
H20B H -0.206852 0.469989 0.357509 0.049 Uiso 1 1 calc GR . . . .
H20C H -0.111680 0.488443 0.357938 0.049 Uiso 1 1 calc GR . . . .
C21 C -0.2744(11) 0.6030(11) 0.3306(6) 0.026(4) Uani 1 1 d . U . . .
H21A H -0.287600 0.656645 0.333988 0.039 Uiso 1 1 calc GR . . . .
H21B H -0.312151 0.571212 0.343364 0.039 Uiso 1 1 calc GR . . . .
H21C H -0.280007 0.590906 0.300951 0.039 Uiso 1 1 calc GR . . . .
C22 C -0.1704(13) 0.6054(14) 0.3972(7) 0.037(4) Uani 1 1 d . U . . .
H22A H -0.115205 0.588352 0.409762 0.056 Uiso 1 1 calc GR . . . .
H22B H -0.211488 0.579348 0.410600 0.056 Uiso 1 1 calc GR . . . .
H22C H -0.174832 0.660376 0.401028 0.056 Uiso 1 1 calc GR . . . .
C23 C 0.0752(11) 0.5903(11) 0.4295(6) 0.024(4) Uani 1 1 d . U . . .
C24 C 0.0453(15) 0.546(2) 0.4621(9) 0.072(10) Uani 1 1 d . U . . .
H24A H 0.008877 0.505176 0.449211 0.108 Uiso 1 1 calc GR . . . .
H24B H 0.014833 0.578946 0.478242 0.108 Uiso 1 1 calc GR . . . .
H24C H 0.092163 0.523221 0.480604 0.108 Uiso 1 1 calc GR . . . .
C25 C -0.2394(11) 0.8511(11) 0.3638(6) 0.024(2) Uani 1 1 d . U . . .
C26 C -0.2088(15) 0.9294(13) 0.3777(8) 0.045(6) Uani 1 1 d . U . . .
H26A H -0.161822 0.924882 0.400374 0.068 Uiso 1 1 calc GR . . . .
H26B H -0.253039 0.957773 0.387492 0.068 Uiso 1 1 calc GR . . . .
H26C H -0.191819 0.956386 0.354279 0.068 Uiso 1 1 calc GR . . . .
C27 C -0.2572(13) 0.8078(13) 0.4016(7) 0.036(5) Uani 1 1 d . U . . .
H27A H -0.277766 0.757001 0.393039 0.054 Uiso 1 1 calc GR . . . .
H27B H -0.298728 0.835166 0.414026 0.054 Uiso 1 1 calc GR . . . .
H27C H -0.206525 0.803271 0.421992 0.054 Uiso 1 1 calc GR . . . .
C28 C -0.3164(12) 0.8556(13) 0.3306(6) 0.031(4) Uani 1 1 d . U . . .
H28A H -0.308733 0.894459 0.310073 0.046 Uiso 1 1 calc GR . . . .
H28B H -0.363834 0.869102 0.343677 0.046 Uiso 1 1 calc GR . . . .
H28C H -0.326229 0.806291 0.316759 0.046 Uiso 1 1 calc GR . . . .
C29 C 0.3485(10) 0.8661(10) 0.5246(5) 0.01712(18) Uani 1 1 d . U . . .
C30 C 0.4155(12) 0.9201(11) 0.5172(7) 0.031(4) Uani 1 1 d . U . . .
H30A H 0.465752 0.891367 0.515528 0.046 Uiso 1 1 calc GR . . . .
H30B H 0.426289 0.956466 0.540210 0.046 Uiso 1 1 calc GR . . . .
H30C H 0.397980 0.947472 0.491046 0.046 Uiso 1 1 calc GR . . . .
C31 C 0.2783(12) 0.9083(12) 0.5397(6) 0.030(4) Uani 1 1 d . U . . .
H31A H 0.252590 0.943379 0.518007 0.045 Uiso 1 1 calc GR . . . .
H31B H 0.299952 0.936992 0.564930 0.045 Uiso 1 1 calc GR . . . .
H31C H 0.237247 0.871668 0.545876 0.045 Uiso 1 1 calc GR . . . .
C32 C 0.3865(13) 0.8061(11) 0.5572(6) 0.029(4) Uani 1 1 d . U . . .
H32A H 0.344877 0.767885 0.560548 0.043 Uiso 1 1 calc GR . . . .
H32B H 0.405298 0.831207 0.583943 0.043 Uiso 1 1 calc GR . . . .
H32C H 0.433253 0.781398 0.547708 0.043 Uiso 1 1 calc GR . . . .
C33 C 0.4930(10) 0.6431(9) 0.3805(5) 0.016(2) Uani 1 1 d . U . . .
C34 C 0.4579(12) 0.5666(12) 0.3669(8) 0.041(5) Uani 1 1 d . U . . .
H34A H 0.441853 0.540182 0.390719 0.062 Uiso 1 1 calc GR . . . .
H34B H 0.499478 0.536605 0.355883 0.062 Uiso 1 1 calc GR . . . .
H34C H 0.409549 0.573189 0.345169 0.062 Uiso 1 1 calc GR . . . .
C35 C 0.5138(13) 0.6901(14) 0.3442(7) 0.039(5) Uani 1 1 d . U . . .
H35A H 0.463525 0.699435 0.324142 0.059 Uiso 1 1 calc GR . . . .
H35B H 0.553304 0.662173 0.330600 0.059 Uiso 1 1 calc GR . . . .
H35C H 0.537902 0.738643 0.354689 0.059 Uiso 1 1 calc GR . . . .
C36 C 0.5687(12) 0.6341(13) 0.4144(7) 0.036(5) Uani 1 1 d . U . . .
H36A H 0.590187 0.684331 0.423427 0.054 Uiso 1 1 calc GR . . . .
H36B H 0.611078 0.605328 0.403276 0.054 Uiso 1 1 calc GR . . . .
H36C H 0.553336 0.606757 0.438099 0.054 Uiso 1 1 calc GR . . . .
C37 C 0.4367(10) 0.9178(9) 0.3910(5) 0.016(2) Uani 1 1 d . U . . .
C38 C 0.4237(12) 0.8871(12) 0.3475(6) 0.028(4) Uani 1 1 d . U . . .
H38A H 0.431311 0.831839 0.348392 0.042 Uiso 1 1 calc GR . . . .
H38B H 0.463567 0.910185 0.332138 0.042 Uiso 1 1 calc GR . . . .
H38C H 0.367775 0.899085 0.333615 0.042 Uiso 1 1 calc GR . . . .
C39 C 0.5257(11) 0.8984(13) 0.4125(6) 0.031(4) Uani 1 1 d . U . . .
H39A H 0.528248 0.897320 0.442694 0.047 Uiso 1 1 calc GR . . . .
H39B H 0.563717 0.937060 0.405273 0.047 Uiso 1 1 calc GR . . . .
H39C H 0.541356 0.848534 0.402920 0.047 Uiso 1 1 calc GR . . . .
C40 C 0.4143(13) 0.9970(10) 0.3950(7) 0.030(4) Uani 1 1 d . U . . .
H40A H 0.356939 1.004665 0.381780 0.045 Uiso 1 1 calc GR . . . .
H40B H 0.450219 1.029306 0.381370 0.045 Uiso 1 1 calc GR . . . .
H40C H 0.420551 1.010524 0.424525 0.045 Uiso 1 1 calc GR . . . .
C41 C 0.2380(12) 1.0871(10) 0.4545(7) 0.030(4) Uani 1 1 d . U . . .
C42 C 0.2423(14) 1.1335(10) 0.4177(7) 0.035(4) Uani 1 1 d . U . . .
H42A H 0.296165 1.126714 0.409277 0.053 Uiso 1 1 calc GR . . . .
H42B H 0.234773 1.187148 0.424237 0.053 Uiso 1 1 calc GR . . . .
H42C H 0.198930 1.117835 0.394933 0.053 Uiso 1 1 calc GR . . . .
C43 C 0.3133(14) 1.1089(13) 0.4879(8) 0.042(5) Uani 1 1 d . U . . .
H43A H 0.310497 1.081634 0.513773 0.063 Uiso 1 1 calc GR . . . .
H43B H 0.312734 1.163777 0.492971 0.063 Uiso 1 1 calc GR . . . .
H43C H 0.364113 1.095169 0.477834 0.063 Uiso 1 1 calc GR . . . .
C44 C 0.1604(15) 1.1033(14) 0.4723(9) 0.049(6) Uani 1 1 d . U . . .
H44A H 0.112131 1.088648 0.452009 0.073 Uiso 1 1 calc GR . . . .
H44B H 0.157560 1.157626 0.478442 0.073 Uiso 1 1 calc GR . . . .
H44C H 0.161380 1.074036 0.497962 0.073 Uiso 1 1 calc GR . . . .
C45 C 0.1280(12) 0.7147(12) 0.5731(6) 0.028(4) Uani 1 1 d . U . . .
C46 C 0.1974(16) 0.7141(19) 0.6115(7) 0.055(7) Uani 1 1 d . U . . .
H46A H 0.240654 0.678599 0.606698 0.083 Uiso 1 1 calc GR . . . .
H46B H 0.174865 0.697986 0.636073 0.083 Uiso 1 1 calc GR . . . .
H46C H 0.220662 0.765206 0.616090 0.083 Uiso 1 1 calc GR . . . .
C47 C 0.0635(18) 0.7768(16) 0.5757(8) 0.055(6) Uani 1 1 d . U . . .
H47A H 0.089178 0.826885 0.575202 0.082 Uiso 1 1 calc GR . . . .
H47B H 0.041544 0.770909 0.601665 0.082 Uiso 1 1 calc GR . . . .
H47C H 0.018608 0.772079 0.551990 0.082 Uiso 1 1 calc GR . . . .
C48 C 0.0851(14) 0.6366(13) 0.5671(7) 0.037(5) Uani 1 1 d . U . . .
H48A H 0.044398 0.637086 0.541446 0.056 Uiso 1 1 calc GR . . . .
H48B H 0.057598 0.625929 0.590828 0.056 Uiso 1 1 calc GR . . . .
H48C H 0.126224 0.597087 0.565116 0.056 Uiso 1 1 calc GR . . . .
C49 C 0.3580(10) 0.5884(10) 0.5041(5) 0.01712(18) Uani 1 1 d . U . . .
C50 C 0.4288(19) 0.6053(14) 0.5392(10) 0.078(10) Uani 1 1 d . U . . .
H50A H 0.475771 0.624740 0.527493 0.117 Uiso 1 1 calc GR . . . .
H50B H 0.444827 0.558686 0.554839 0.117 Uiso 1 1 calc GR . . . .
H50C H 0.411451 0.643541 0.557757 0.117 Uiso 1 1 calc GR . . . .
C51 C 0.2901(15) 0.5597(15) 0.5208(11) 0.065(8) Uani 1 1 d . U . . .
H51A H 0.276688 0.594741 0.542040 0.098 Uiso 1 1 calc GR . . . .
H51B H 0.304173 0.509837 0.533434 0.098 Uiso 1 1 calc GR . . . .
H51C H 0.242444 0.554581 0.498538 0.098 Uiso 1 1 calc GR . . . .
C52 C 0.388(2) 0.5460(14) 0.4735(9) 0.064(8) Uani 1 1 d . U . . .
H52A H 0.438749 0.569664 0.467414 0.096 Uiso 1 1 calc GR . . . .
H52B H 0.346917 0.544763 0.448069 0.096 Uiso 1 1 calc GR . . . .
H52C H 0.400221 0.494093 0.483503 0.096 Uiso 1 1 calc GR . . . .
C53 C 0.1993(10) 0.6422(11) 0.3093(7) 0.027(4) Uani 1 1 d . U . . .
C54 C 0.2171(12) 0.5988(12) 0.2720(7) 0.033(4) Uani 1 1 d . U . . .
H54A H 0.186362 0.550948 0.269552 0.050 Uiso 1 1 calc GR . . . .
H54B H 0.276149 0.588098 0.275339 0.050 Uiso 1 1 calc GR . . . .
H54C H 0.200328 0.629288 0.246839 0.050 Uiso 1 1 calc GR . . . .
C55 C 0.2505(11) 0.7174(12) 0.3131(6) 0.026(4) Uani 1 1 d . U . . .
H55A H 0.236286 0.746949 0.287472 0.040 Uiso 1 1 calc GR . . . .
H55B H 0.309326 0.705103 0.317628 0.040 Uiso 1 1 calc GR . . . .
H55C H 0.238068 0.747148 0.336691 0.040 Uiso 1 1 calc GR . . . .
C56 C 0.2134(11) 0.5974(11) 0.3500(6) 0.026(4) Uani 1 1 d . U . . .
H56A H 0.203799 0.630428 0.372863 0.039 Uiso 1 1 calc GR . . . .
H56B H 0.270178 0.578628 0.355458 0.039 Uiso 1 1 calc GR . . . .
H56C H 0.175328 0.554240 0.347736 0.039 Uiso 1 1 calc GR . . . .
C57 C 0.0618(10) 0.8578(11) 0.4409(6) 0.023(3) Uani 1 1 d . U . . .
C58 C 0.0404(11) 0.9019(13) 0.3993(6) 0.031(4) Uani 1 1 d . U . . .
H58A H 0.068266 0.951237 0.401974 0.047 Uiso 1 1 calc GR . . . .
H58B H -0.019222 0.909653 0.392789 0.047 Uiso 1 1 calc GR . . . .
H58C H 0.058628 0.872606 0.376998 0.047 Uiso 1 1 calc GR . . . .
C59 C 0.0478(12) 0.9125(12) 0.4762(7) 0.032(4) Uani 1 1 d . U . . .
H59A H 0.056404 0.885175 0.502716 0.048 Uiso 1 1 calc GR . . . .
H59B H -0.008546 0.932187 0.470419 0.048 Uiso 1 1 calc GR . . . .
H59C H 0.086778 0.954900 0.477694 0.048 Uiso 1 1 calc GR . . . .
C60 C 0.0069(11) 0.7871(12) 0.4390(7) 0.029(4) Uani 1 1 d . U . . .
H60A H 0.019693 0.752705 0.417280 0.043 Uiso 1 1 calc GR . . . .
H60B H -0.050963 0.802309 0.432498 0.043 Uiso 1 1 calc GR . . . .
H60C H 0.017041 0.761013 0.465906 0.043 Uiso 1 1 calc GR . . . .
C61 C 0.468(2) 0.5916(19) 0.1638(10) 0.073(8) Uani 1 1 d . U . . .
H61 H 0.431343 0.565495 0.142686 0.087 Uiso 1 1 calc R . . . .
C62 C 0.545(3) 0.590(2) 0.1641(13) 0.090(9) Uani 1 1 d . U . . .
H62 H 0.565199 0.560111 0.143603 0.108 Uiso 1 1 calc R . . . .
C63 C 0.604(2) 0.630(2) 0.1948(14) 0.095(9) Uani 1 1 d . U . . .
H63 H 0.661110 0.631279 0.193666 0.114 Uiso 1 1 calc R . . . .
C64 C 0.572(2) 0.6677(17) 0.2253(14) 0.089(9) Uani 1 1 d . U . . .
H64 H 0.607209 0.693195 0.246878 0.107 Uiso 1 1 calc R . . . .
C65 C 0.485(2) 0.6685(16) 0.2250(10) 0.068(7) Uani 1 1 d . U . . .
H65 H 0.462065 0.694125 0.246139 0.082 Uiso 1 1 calc R . . . .
C66 C 0.436(2) 0.6320(18) 0.1941(10) 0.065(6) Uani 1 1 d . U . . .
H66 H 0.378133 0.633802 0.192967 0.078 Uiso 1 1 calc R . . . .
C67 C 0.3021(17) 0.3604(14) 0.4432(8) 0.046(4) Uani 1 1 d . U . . .
H67 H 0.348006 0.372218 0.430201 0.055 Uiso 1 1 calc R . . . .
C68 C 0.3132(15) 0.3320(13) 0.4836(7) 0.039(4) Uani 1 1 d . U . . .
H68 H 0.367047 0.318713 0.496906 0.047 Uiso 1 1 calc R . . . .
C69 C 0.2508(15) 0.3230(14) 0.5039(8) 0.044(5) Uani 1 1 d . U . . .
H69 H 0.260701 0.306414 0.532048 0.053 Uiso 1 1 calc R . . . .
C70 C 0.173(2) 0.337(2) 0.4848(9) 0.081(8) Uani 1 1 d . U . . .
H70 H 0.127215 0.325953 0.498081 0.097 Uiso 1 1 calc R . . . .
C71 C 0.1610(19) 0.369(2) 0.4457(9) 0.081(8) Uani 1 1 d . U . . .
H71 H 0.108924 0.389242 0.433870 0.097 Uiso 1 1 calc R . . . .
C72 C 0.2266(16) 0.3704(14) 0.4234(8) 0.046(4) Uani 1 1 d . U . . .
H72 H 0.216541 0.378754 0.394154 0.055 Uiso 1 1 calc R . . . .

loop_
_atom_site_aniso_label
_atom_site_aniso_U_11
_atom_site_aniso_U_22
_atom_site_aniso_U_33
_atom_site_aniso_U_23
_atom_site_aniso_U_13
_atom_site_aniso_U_12
U1 0.0108(3) 0.0271(4) 0.0142(3) -0.0030(2) 0.0047(2) 0.0020(2)
U2 0.0112(3) 0.0103(3) 0.0238(3) -0.0044(2) 0.0038(3) -0.0014(2)
Gd1 0.0138(4) 0.0194(4) 0.0156(4) -0.0007(3) 0.0048(3) 0.0005(3)
Gd2 0.0138(4) 0.0202(4) 0.0160(4) -0.0014(3) 0.0031(3) 0.0019(3)
Gd3 0.0154(4) 0.0206(4) 0.0178(4) -0.0002(3) 0.0056(3) -0.0020(3)
Gd4 0.0138(4) 0.0206(4) 0.0175(4) 0.0018(3) 0.0042(3) -0.0018(3)
O1 0.021(6) 0.026(7) 0.025(6) -0.001(5) 0.005(5) 0.010(5)
O2 0.018(5) 0.021(6) 0.012(5) -0.003(4) 0.004(4) 0.002(4)
O3 0.011(5) 0.023(5) 0.016(5) -0.006(4) 0.001(4) -0.009(4)
O4 0.032(7) 0.037(7) 0.021(6) -0.004(5) 0.016(5) -0.009(6)
O5 0.019(6) 0.034(6) 0.020(6) 0.004(5) 0.001(5) 0.012(4)
O6 0.021(6) 0.026(6) 0.030(7) -0.005(5) 0.003(5) -0.001(4)
O7 0.027(7) 0.018(5) 0.030(7) -0.010(5) 0.004(6) 0.007(4)
O8 0.014(5) 0.021(5) 0.029(6) 0.002(5) 0.008(4) -0.001(4)
O9 0.020(6) 0.040(8) 0.021(5) 0.000(5) 0.002(4) -0.001(5)
O10 0.022(6) 0.015(5) 0.029(6) -0.002(5) 0.010(5) 0.000(4)
O11 0.014(6) 0.035(8) 0.030(7) -0.007(5) 0.006(5) 0.002(5)
O12 0.015(5) 0.017(5) 0.020(5) -0.005(4) 0.010(4) 0.000(4)
O13 0.017(5) 0.015(5) 0.018(4) -0.001(4) 0.005(4) 0.005(4)
O14 0.016(6) 0.041(7) 0.033(7) -0.012(6) 0.009(5) 0.009(5)
O15 0.018(5) 0.024(5) 0.023(6) -0.004(4) 0.005(4) -0.004(4)
O16 0.024(6) 0.028(7) 0.025(5) 0.001(4) 0.003(4) -0.005(5)
O17 0.026(7) 0.015(5) 0.031(7) 0.002(4) 0.005(5) 0.000(4)
O18 0.024(7) 0.044(8) 0.017(5) 0.013(5) 0.009(5) 0.000(6)
O19 0.018(5) 0.011(4) 0.032(6) -0.005(4) 0.001(5) 0.000(4)
O20 0.019(6) 0.026(6) 0.033(7) -0.001(5) 0.006(5) -0.004(5)
O21 0.008(4) 0.025(6) 0.021(6) -0.003(5) 0.000(4) -0.002(4)
O22 0.011(5) 0.033(6) 0.019(6) 0.001(5) 0.002(4) 0.000(4)
C1 0.024(7) 0.026(8) 0.020(7) -0.015(5) -0.003(6) 0.000(5)
C2 0.027(8) 0.037(10) 0.022(9) -0.006(7) 0.007(7) 0.003(7)
C3 0.021(8) 0.036(9) 0.026(10) -0.012(7) -0.004(7) -0.006(7)
C4 0.032(10) 0.044(10) 0.020(8) -0.003(7) 0.000(7) 0.005(8)
C5 0.029(8) 0.034(8) 0.015(7) -0.002(6) 0.014(6) -0.011(6)
C6 0.075(17) 0.034(8) 0.044(14) -0.001(8) 0.038(13) -0.008(8)
C7 0.051(12) 0.077(17) 0.025(8) -0.015(10) 0.010(8) -0.025(12)
C8 0.038(9) 0.048(12) 0.052(14) 0.007(11) 0.024(9) -0.001(8)
C9 0.023(5) 0.015(5) 0.028(6) -0.006(4) -0.002(4) 0.013(4)
C10 0.065(15) 0.031(11) 0.025(7) 0.002(7) -0.007(8) 0.021(10)
C11 0.030(9) 0.034(9) 0.047(12) 0.011(9) 0.004(8) 0.001(7)
C12 0.035(10) 0.042(12) 0.049(12) 0.005(10) 0.013(9) 0.021(8)
C13 0.013(6) 0.017(7) 0.025(6) 0.001(5) 0.004(5) 0.005(5)
C14 0.037(11) 0.031(10) 0.037(10) 0.014(8) 0.004(9) -0.007(8)
C15 0.023(5) 0.015(5) 0.028(6) -0.006(4) -0.002(4) 0.013(4)
C16 0.08(2) 0.074(15) 0.046(12) 0.027(12) 0.018(11) 0.044(16)
C17 0.041(10) 0.031(11) 0.050(11) -0.014(9) -0.015(9) 0.012(9)
C18 0.036(9) 0.041(13) 0.066(16) -0.008(11) 0.013(9) 0.015(9)
C19 0.015(5) 0.028(5) 0.032(6) 0.008(4) 0.013(4) 0.001(4)
C20 0.021(9) 0.027(6) 0.050(12) 0.012(7) 0.007(9) 0.000(6)
C21 0.018(6) 0.023(9) 0.038(10) -0.003(8) 0.007(6) 0.000(6)
C22 0.031(10) 0.050(12) 0.034(7) 0.003(8) 0.014(7) -0.008(10)
C23 0.024(7) 0.028(8) 0.020(6) 0.007(6) 0.004(5) -0.008(6)
C24 0.032(12) 0.13(2) 0.055(14) 0.067(17) -0.001(11) -0.021(14)
C25 0.015(5) 0.028(5) 0.032(6) 0.008(4) 0.013(4) 0.001(4)
C26 0.045(12) 0.045(9) 0.056(14) -0.019(9) 0.039(10) -0.012(9)
C27 0.032(11) 0.048(11) 0.033(9) 0.011(8) 0.020(8) 0.012(9)
C28 0.023(7) 0.044(12) 0.029(8) 0.003(8) 0.013(6) 0.012(7)
C29 0.0138(4) 0.0206(4) 0.0175(4) 0.0018(3) 0.0042(3) -0.0018(3)
C30 0.028(8) 0.021(8) 0.043(12) -0.010(7) 0.007(8) -0.010(6)
C31 0.032(9) 0.035(10) 0.025(9) -0.010(8) 0.009(7) 0.009(7)
C32 0.039(11) 0.027(9) 0.018(8) -0.001(6) -0.004(7) 0.006(7)
C33 0.012(4) 0.013(4) 0.024(4) -0.010(3) 0.005(3) 0.002(3)
C34 0.019(9) 0.028(8) 0.072(16) -0.020(8) -0.005(9) 0.000(7)
C35 0.022(10) 0.056(12) 0.043(11) 0.011(9) 0.016(8) 0.013(9)
C36 0.022(8) 0.044(12) 0.040(10) -0.008(9) -0.002(7) 0.008(8)
C37 0.012(4) 0.013(4) 0.024(4) -0.010(3) 0.005(3) 0.002(3)
C38 0.025(9) 0.037(10) 0.023(6) -0.008(7) 0.008(6) -0.004(8)
C39 0.015(6) 0.049(12) 0.030(9) -0.004(9) 0.004(6) 0.000(7)
C40 0.033(10) 0.015(6) 0.047(12) -0.010(7) 0.020(9) -0.003(6)
C41 0.021(8) 0.014(6) 0.054(10) 0.009(6) 0.006(6) 0.000(6)
C42 0.043(12) 0.008(7) 0.052(10) 0.000(7) 0.002(8) -0.010(8)
C43 0.044(10) 0.027(11) 0.053(11) -0.004(9) 0.004(9) -0.014(9)
C44 0.041(10) 0.033(11) 0.077(17) -0.020(11) 0.023(10) -0.003(9)
C45 0.028(8) 0.046(9) 0.013(7) 0.000(7) 0.011(6) -0.010(7)
C46 0.050(12) 0.10(2) 0.017(8) 0.005(11) 0.003(8) -0.032(12)
C47 0.070(15) 0.055(12) 0.048(15) -0.001(11) 0.035(11) 0.007(11)
C48 0.036(11) 0.049(9) 0.029(11) 0.002(8) 0.011(8) -0.011(8)
C49 0.0138(4) 0.0206(4) 0.0175(4) 0.0018(3) 0.0042(3) -0.0018(3)
C50 0.080(15) 0.026(12) 0.101(17) 0.003(11) -0.063(14) -0.003(11)
C51 0.037(10) 0.052(15) 0.12(2) 0.051(15) 0.043(12) 0.011(10)
C52 0.12(2) 0.034(11) 0.051(12) 0.005(9) 0.049(13) 0.021(13)
C53 0.007(6) 0.033(8) 0.041(8) 0.012(6) 0.005(6) 0.006(5)
C54 0.024(10) 0.035(10) 0.045(9) 0.004(8) 0.021(8) -0.008(8)
C55 0.011(7) 0.038(8) 0.031(10) 0.005(7) 0.005(7) -0.001(6)
C56 0.022(9) 0.022(8) 0.033(8) 0.001(7) 0.002(7) 0.007(7)
C57 0.010(6) 0.030(8) 0.032(8) 0.011(6) 0.010(6) 0.003(5)
C58 0.015(8) 0.044(11) 0.034(8) 0.015(8) 0.002(7) 0.007(8)
C59 0.018(9) 0.035(10) 0.043(9) -0.005(8) 0.007(8) -0.004(7)
C60 0.017(8) 0.037(9) 0.034(11) -0.002(7) 0.010(8) -0.005(7)
C61 0.088(15) 0.062(17) 0.063(14) -0.007(12) -0.004(12) 0.009(13)
C62 0.098(16) 0.065(19) 0.11(2) 0.019(16) 0.028(14) 0.036(14)
C63 0.068(17) 0.062(19) 0.15(3) 0.061(15) -0.007(13) 0.026(13)
C64 0.089(13) 0.029(14) 0.13(2) 0.022(14) -0.032(15) -0.017(12)
C65 0.099(14) 0.039(13) 0.057(12) 0.014(9) -0.015(11) 0.011(11)
C66 0.065(6) 0.065(6) 0.065(6) 0.0001(10) 0.0106(15) -0.0002(10)
C67 0.057(9) 0.041(9) 0.040(8) -0.015(6) 0.007(6) 0.019(8)
C68 0.043(9) 0.036(11) 0.036(8) -0.018(8) -0.004(7) -0.003(9)
C69 0.048(9) 0.039(12) 0.044(11) -0.001(9) 0.002(7) 0.009(9)
C70 0.053(8) 0.15(2) 0.043(10) 0.015(12) 0.006(7) 0.031(11)
C71 0.053(8) 0.15(2) 0.043(10) 0.015(12) 0.006(7) 0.031(11)
C72 0.057(9) 0.041(9) 0.040(8) -0.015(6) 0.007(6) 0.019(8)

loop_
_atom_type_symbol
_atom_type_description
_atom_type_scat_dispersion_real
_atom_type_scat_dispersion_imag
_atom_type_scat_source
C C 0.0033 0.0016 'International Tables Vol C Tables 4.2.6.8 and 6.1.1.4'
H H 0.0000 0.0000 'International Tables Vol C Tables 4.2.6.8 and 6.1.1.4'
Gd Gd -0.1653 3.9035 'International Tables Vol C Tables 4.2.6.8 and 6.1.1.4'
O O 0.0106 0.0060 'International Tables Vol C Tables 4.2.6.8 and 6.1.1.4'
U U -9.6767 9.6646 'International Tables Vol C Tables 4.2.6.8 and 6.1.1.4'

loop_
_geom_angle_atom_site_label_1
_geom_angle_atom_site_label_2
_geom_angle_atom_site_label_3
_geom_angle
_geom_angle_site_symmetry_1
_geom_angle_site_symmetry_3
_geom_angle_publ_flag
O1 U1 O2 171.5(5) . . ?
O1 U1 O3 99.3(5) . . ?
O1 U1 O5 97.3(5) . . ?
O1 U1 O8 99.4(5) . . ?
O1 U1 O10 92.8(5) . . ?
O2 U1 O3 72.2(4) . . ?
O2 U1 O5 79.9(5) . . ?
O2 U1 O8 79.4(5) . . ?
O2 U1 O10 95.7(5) . . ?
O5 U1 O3 74.2(4) . . ?
O5 U1 O8 147.2(4) . . ?
O8 U1 O3 75.4(4) . . ?
O10 U1 O3 167.5(4) . . ?
O10 U1 O5 107.2(5) . . ?
O10 U1 O8 99.9(5) . . ?
O11 U2 O12 171.5(5) . . ?
O11 U2 O13 98.9(5) . . ?
O11 U2 O14 92.6(5) . . ?
O11 U2 O15 100.1(5) . . ?
O11 U2 O19 96.2(5) . . ?
O12 U2 O13 72.8(4) . . ?
O12 U2 O14 95.8(5) . . ?
O12 U2 O15 79.8(5) . . ?
O12 U2 O19 80.1(5) . . ?
O14 U2 O13 168.4(5) . . ?
O14 U2 O15 101.1(5) . . ?
O14 U2 O19 105.2(5) . . ?
O15 U2 O13 75.0(4) . . ?
O15 U2 O19 148.3(4) . . ?
O19 U2 O13 75.8(4) . . ?
O3 Gd1 O2 61.5(4) . . ?
O4 Gd1 O2 166.9(5) . . ?
O4 Gd1 O3 106.0(5) . . ?
O4 Gd1 O5 107.3(5) . . ?
O4 Gd1 O6 102.4(5) . . ?
O4 Gd1 O21 108.4(5) . . ?
O5 Gd1 O2 66.2(4) . . ?
O5 Gd1 O3 72.5(5) . . ?
O6 Gd1 O2 89.8(4) . . ?
O6 Gd1 O3 151.2(4) . . ?
O6 Gd1 O5 94.9(5) . . ?
O6 Gd1 O21 100.3(5) . . ?
O21 Gd1 O2 73.6(4) . . ?
O21 Gd1 O3 74.9(4) . . ?
O21 Gd1 O5 136.8(4) . . ?
O3 Gd2 O2 60.6(4) . . ?
O7 Gd2 O2 166.1(5) . . ?
O7 Gd2 O3 105.5(5) . . ?
O7 Gd2 O8 111.9(5) . . ?
O7 Gd2 O9 100.5(5) . . ?
O7 Gd2 O21 105.8(5) . . ?
O8 Gd2 O2 65.1(4) . . ?
O8 Gd2 O3 73.1(4) . . ?
O9 Gd2 O2 93.2(4) . . ?
O9 Gd2 O3 152.9(4) . . ?
O9 Gd2 O8 90.4(4) . . ?
O9 Gd2 O21 106.1(4) . . ?
O21 Gd2 O2 72.4(4) . . ?
O21 Gd2 O3 74.1(4) . . ?
O21 Gd2 O8 135.1(4) . . ?
O13 Gd3 O12 61.1(4) . . ?
O15 Gd3 O12 64.9(4) . . ?
O15 Gd3 O13 72.9(4) . . ?
O16 Gd3 O12 93.2(4) . . ?
O16 Gd3 O13 153.2(4) . . ?
O16 Gd3 O15 90.0(4) . . ?
O16 Gd3 O22 105.2(4) . . ?
O17 Gd3 O12 165.4(5) . . ?
O17 Gd3 O13 104.3(5) . . ?
O17 Gd3 O15 111.9(5) . . ?
O17 Gd3 O16 101.2(5) . . ?
O17 Gd3 O22 106.3(5) . . ?
O22 Gd3 O12 72.1(4) . . ?
O22 Gd3 O13 75.6(4) . . ?
O22 Gd3 O15 135.0(4) . . ?
O13 Gd4 O12 61.8(4) . . ?
O18 Gd4 O12 167.7(5) . . ?
O18 Gd4 O13 105.9(5) . . ?
O18 Gd4 O19 109.7(5) . . ?
O18 Gd4 O20 103.0(5) . . ?
O18 Gd4 O22 105.4(5) . . ?
O19 Gd4 O12 67.0(4) . . ?
O19 Gd4 O13 73.2(4) . . ?
O20 Gd4 O12 89.2(4) . . ?
O20 Gd4 O13 150.8(4) . . ?
O20 Gd4 O19 93.8(4) . . ?
O20 Gd4 O22 101.3(5) . . ?
O22 Gd4 O12 73.5(4) . . ?
O22 Gd4 O13 74.5(4) . . ?
O22 Gd4 O19 137.4(4) . . ?
U1 O2 Gd1 100.7(5) . . ?
U1 O2 Gd2 100.7(5) . . ?
Gd1 O2 Gd2 89.0(3) . . ?
U1 O3 Gd1 89.1(4) . . ?
U1 O3 Gd2 90.0(4) . . ?
Gd1 O3 Gd2 93.9(4) . . ?
C1 O3 U1 128.0(10) . . ?
C1 O3 Gd1 125.9(10) . . ?
C1 O3 Gd2 119.7(10) . . ?
C5 O4 Gd1 171.8(12) . . ?
U1 O5 Gd1 96.3(5) . . ?
C9 O5 U1 134.9(10) . . ?
C9 O5 Gd1 128.8(10) . . ?
C13 O6 Gd1 163.9(12) . . ?
C15 O7 Gd2 173.8(12) . . ?
U1 O8 Gd2 96.2(4) . . ?
C19 O8 U1 134.0(10) . . ?
C19 O8 Gd2 129.4(10) . . ?
C23 O9 Gd2 166.2(13) . . ?
C25 O10 U1 154.3(12) . . ?
U2 O12 Gd3 99.7(5) . . ?
U2 O12 Gd4 101.2(5) . . ?
Gd4 O12 Gd3 88.7(3) . . ?
U2 O13 Gd3 90.4(4) . . ?
U2 O13 Gd4 88.3(4) . . ?
Gd3 O13 Gd4 93.1(4) . . ?
C29 O13 U2 128.7(10) . . ?
C29 O13 Gd3 122.2(9) . . ?
C29 O13 Gd4 123.7(9) . . ?
C33 O14 U2 151.9(11) . . ?
U2 O15 Gd3 96.4(4) . . ?
C37 O15 U2 139.5(9) . . ?
C37 O15 Gd3 124.0(9) . . ?
C13 O16 Gd3 167.7(12) . . ?
C41 O17 Gd3 173.7(13) . . ?
C45 O18 Gd4 169.7(13) . . ?
U2 O19 Gd4 94.1(4) . . ?
C49 O19 U2 135.1(9) . . ?
C49 O19 Gd4 130.2(9) . . ?
C23 O20 Gd4 163.1(13) . . ?
Gd1 O21 Gd2 105.2(4) . . ?
C53 O21 Gd1 129.7(10) . . ?
C53 O21 Gd2 125.1(10) . . ?
Gd3 O22 Gd4 105.2(5) . . ?
C57 O22 Gd3 126.3(10) . . ?
C57 O22 Gd4 128.5(10) . . ?
O3 C1 C2 107.5(14) . . ?
O3 C1 C3 109.5(15) . . ?
O3 C1 C4 107.7(15) . . ?
C2 C1 C3 110.7(16) . . ?
C4 C1 C2 110.6(16) . . ?
C4 C1 C3 110.7(16) . . ?
O4 C5 C6 106.9(15) . . ?
O4 C5 C7 109.3(16) . . ?
O4 C5 C8 110.1(17) . . ?
C7 C5 C6 109(2) . . ?
C8 C5 C6 110.8(18) . . ?
C8 C5 C7 110.7(19) . . ?
O5 C9 C10 109.8(14) . . ?
O5 C9 C11 107.4(15) . . ?
O5 C9 C12 107.6(16) . . ?
C10 C9 C11 112.1(19) . . ?
C10 C9 C12 110.0(17) . . ?
C11 C9 C12 109.8(17) . . ?
O6 C13 O16 122.0(16) . . ?
O6 C13 C14 120.3(17) . . ?
O16 C13 C14 117.7(16) . . ?
O7 C15 C16 110.0(18) . . ?
O7 C15 C17 107.9(14) . . ?
O7 C15 C18 105.9(16) . . ?
C16 C15 C17 114(2) . . ?
C16 C15 C18 110.0(18) . . ?
C17 C15 C18 108.8(18) . . ?
O8 C19 C20 106.1(14) . . ?
O8 C19 C21 109.0(15) . . ?
O8 C19 C22 111.2(16) . . ?
C21 C19 C20 106.5(16) . . ?
C22 C19 C20 110.4(17) . . ?
C22 C19 C21 113.2(16) . . ?
O9 C23 O20 124.8(17) . . ?
O9 C23 C24 122.1(19) . . ?
O20 C23 C24 112.8(19) . . ?
O10 C25 C26 110.0(14) . . ?
O10 C25 C27 108.7(15) . . ?
O10 C25 C28 108.1(15) . . ?
C26 C25 C27 108.4(18) . . ?
C26 C25 C28 111.1(18) . . ?
C27 C25 C28 110.5(16) . . ?
O13 C29 C30 108.9(14) . . ?
O13 C29 C31 108.6(14) . . ?
O13 C29 C32 109.3(14) . . ?
C30 C29 C31 111.1(16) . . ?
C30 C29 C32 108.4(16) . . ?
C31 C29 C32 110.5(15) . . ?
O14 C33 C34 106.3(14) . . ?
O14 C33 C35 107.8(15) . . ?
O14 C33 C36 109.2(14) . . ?
C34 C33 C35 112.4(18) . . ?
C34 C33 C36 110.3(16) . . ?
C35 C33 C36 110.7(16) . . ?
O15 C37 C39 102.7(14) . . ?
C38 C37 O15 104.7(13) . . ?
C38 C37 C39 108.6(14) . . ?
C40 C37 O15 110.1(13) . . ?
C40 C37 C38 115.6(17) . . ?
C40 C37 C39 114.0(16) . . ?
O17 C41 C42 110.5(18) . . ?
O17 C41 C43 108.8(16) . . ?
O17 C41 C44 110.6(16) . . ?
C42 C41 C43 106.9(17) . . ?
C42 C41 C44 111.7(19) . . ?
C44 C41 C43 108(2) . . ?
O18 C45 C46 108.0(16) . . ?
O18 C45 C47 109.1(17) . . ?
O18 C45 C48 106.6(16) . . ?
C47 C45 C46 113(2) . . ?
C47 C45 C48 109.5(19) . . ?
C48 C45 C46 110.9(19) . . ?
O19 C49 C50 104.9(15) . . ?
C51 C49 O19 107.1(15) . . ?
C51 C49 C50 110(2) . . ?
C52 C49 O19 106.8(16) . . ?
C52 C49 C50 109(2) . . ?
C52 C49 C51 119(2) . . ?
O21 C53 C54 108.5(16) . . ?
O21 C53 C55 106.2(14) . . ?
O21 C53 C56 107.1(14) . . ?
C54 C53 C55 108.5(15) . . ?
C54 C53 C56 114.7(17) . . ?
C56 C53 C55 111.5(17) . . ?
O22 C57 C58 109.1(14) . . ?
O22 C57 C59 110.1(16) . . ?
O22 C57 C60 109.4(15) . . ?
C59 C57 C58 107.3(16) . . ?
C60 C57 C58 109.0(17) . . ?
C60 C57 C59 112.0(15) . . ?
C62 C61 C66 120(4) . . ?
C61 C62 C63 123(4) . . ?
C64 C63 C62 116(4) . . ?
C63 C64 C65 121(4) . . ?
C66 C65 C64 118(3) . . ?
C65 C66 C61 122(3) . . ?
C72 C67 C68 118(3) . . ?
C69 C68 C67 122(2) . . ?
C68 C69 C70 120(3) . . ?
C69 C70 C71 119(3) . . ?
C70 C71 C72 119(3) . . ?
C67 C72 C71 119(3) . . ?

loop_
_geom_bond_atom_site_label_1
_geom_bond_atom_site_label_2
_geom_bond_distance
_geom_bond_site_symmetry_2
_geom_bond_publ_flag
U1 O1 1.763(13) . ?
U1 O2 1.864(12) . ?
U1 O3 2.424(12) . ?
U1 O5 2.274(13) . ?
U1 O8 2.296(12) . ?
U1 O10 2.089(12) . ?
U2 O11 1.810(13) . ?
U2 O12 1.877(12) . ?
U2 O13 2.433(11) . ?
U2 O14 2.100(12) . ?
U2 O15 2.292(13) . ?
U2 O19 2.323(13) . ?
Gd1 O2 2.554(11) . ?
Gd1 O3 2.463(11) . ?
Gd1 O4 2.070(12) . ?
Gd1 O5 2.330(12) . ?
Gd1 O6 2.251(13) . ?
Gd1 O21 2.263(12) . ?
Gd2 O2 2.600(11) . ?
Gd2 O3 2.483(12) . ?
Gd2 O7 2.083(12) . ?
Gd2 O8 2.366(12) . ?
Gd2 O9 2.270(13) . ?
Gd2 O21 2.287(12) . ?
Gd3 O12 2.629(11) . ?
Gd3 O13 2.469(12) . ?
Gd3 O15 2.375(12) . ?
Gd3 O16 2.261(13) . ?
Gd3 O17 2.051(12) . ?
Gd3 O22 2.269(12) . ?
Gd4 O12 2.545(11) . ?
Gd4 O13 2.512(12) . ?
Gd4 O18 2.073(12) . ?
Gd4 O19 2.383(12) . ?
Gd4 O20 2.252(13) . ?
Gd4 O22 2.283(13) . ?
O3 C1 1.479(19) . ?
O4 C5 1.44(2) . ?
O5 C9 1.49(2) . ?
O6 C13 1.25(2) . ?
O7 C15 1.46(2) . ?
O8 C19 1.44(2) . ?
O9 C23 1.22(2) . ?
O10 C25 1.44(2) . ?
O13 C29 1.41(2) . ?
O14 C33 1.450(19) . ?
O15 C37 1.51(2) . ?
O16 C13 1.27(2) . ?
O17 C41 1.42(2) . ?
O18 C45 1.44(2) . ?
O19 C49 1.49(2) . ?
O20 C23 1.28(2) . ?
O21 C53 1.47(2) . ?
O22 C57 1.42(2) . ?
C1 C2 1.52(2) . ?
C1 C3 1.53(3) . ?
C1 C4 1.51(3) . ?
C5 C6 1.56(3) . ?
C5 C7 1.53(3) . ?
C5 C8 1.49(3) . ?
C9 C10 1.49(3) . ?
C9 C11 1.53(3) . ?
C9 C12 1.55(3) . ?
C13 C14 1.50(2) . ?
C15 C16 1.50(3) . ?
C15 C17 1.52(3) . ?
C15 C18 1.56(3) . ?
C19 C20 1.57(3) . ?
C19 C21 1.55(2) . ?
C19 C22 1.48(3) . ?
C23 C24 1.47(3) . ?
C25 C26 1.51(3) . ?
C25 C27 1.52(3) . ?
C25 C28 1.53(3) . ?
C29 C30 1.51(2) . ?
C29 C31 1.53(2) . ?
C29 C32 1.55(2) . ?
C33 C34 1.50(2) . ?
C33 C35 1.53(3) . ?
C33 C36 1.53(3) . ?
C37 C38 1.50(2) . ?
C37 C39 1.55(2) . ?
C37 C40 1.45(2) . ?
C41 C42 1.47(3) . ?
C41 C43 1.55(3) . ?
C41 C44 1.52(3) . ?
C45 C46 1.55(3) . ?
C45 C47 1.54(3) . ?
C45 C48 1.54(3) . ?
C49 C50 1.52(3) . ?
C49 C51 1.42(3) . ?
C49 C52 1.40(3) . ?
C53 C54 1.51(3) . ?
C53 C55 1.56(3) . ?
C53 C56 1.53(3) . ?
C57 C58 1.55(3) . ?
C57 C59 1.55(3) . ?
C57 C60 1.53(3) . ?
C61 C62 1.28(5) . ?
C61 C66 1.39(4) . ?
C62 C63 1.46(6) . ?
C63 C64 1.37(6) . ?
C64 C65 1.43(5) . ?
C65 C66 1.34(4) . ?
C67 C68 1.39(3) . ?
C67 C72 1.31(3) . ?
C68 C69 1.33(3) . ?
C69 C70 1.36(4) . ?
C70 C71 1.37(4) . ?
C71 C72 1.40(4) . ?
